data_7239909
loop_
_publ_author_name
'Takao, Koichiro'
'M\"arz, Juliane'
'Matsuoka, Moe'
'Mashita, Takanori'
'Kazama, Hiroyuki'
'Tsushima, Satoru'

_publ_section_title
;
 Crystallization of colourless hexanitratoneptunate(iv) with anhydrous H+
 countercations trapped in a hydrogen bonded polymer with diamide linkers
;
_journal_issue 10
_journal_name_full 'RSC Advances'
_journal_page_first 6082
_journal_page_last 6087
_journal_paper_doi 10.1039/C9RA10090C
_journal_volume 10
_journal_year 2020
_chemical_formula_moiety 'C28 H46 N10 Np1 O22'
_chemical_formula_sum 'C28 H46 N10 Np O22'
_chemical_formula_weight 1113.76
_space_group_crystal_system monoclinic
_space_group_IT_number 15
_space_group_name_Hall '-C 2yc'
_space_group_name_H-M_alt 'C 1 2/c 1'
_atom_sites_solution_hydrogens mixed
_atom_sites_solution_primary direct
_audit_creation_date 2018-12-03
_audit_creation_method
;
Olex2 1.2
(compiled 2018.05.29 svn.r3508 for OlexSys, GUI svn.r5506)
;
_audit_update_record
;
2019-06-18 deposited with the CCDC.	2020-02-03 downloaded from the CCDC.
;
_cell_angle_alpha 90
_cell_angle_beta 109.931(2)
_cell_angle_gamma 90
_cell_formula_units_Z 4
_cell_length_a 18.1413(10)
_cell_length_b 10.9944(6)
_cell_length_c 21.6888(12)
_cell_measurement_reflns_used 2189
_cell_measurement_temperature 100(2)
_cell_measurement_theta_max 22.4981
_cell_measurement_theta_min 2.1826
_cell_volume 4066.8(4)
_computing_molecular_graphics 'Olex2 (Dolomanov et al., 2009)'
_computing_publication_material 'Olex2 (Dolomanov et al., 2009)'
_computing_structure_refinement 'ShelXL (Sheldrick, 2015)'
_computing_structure_solution 'ShelXS (Sheldrick, 2008)'
_diffrn_ambient_temperature 100(2)
_diffrn_measured_fraction_theta_full 0.999
_diffrn_measured_fraction_theta_max 0.999
_diffrn_measurement_device_type 'Bruker D8 Venture'
_diffrn_measurement_method 'generic \f and \o scans'
_diffrn_radiation_type MoK\a
_diffrn_radiation_wavelength 0.71073
_diffrn_reflns_av_R_equivalents 0.0323
_diffrn_reflns_av_unetI/netI 0.0141
_diffrn_reflns_Laue_measured_fraction_full 0.999
_diffrn_reflns_Laue_measured_fraction_max 0.999
_diffrn_reflns_limit_h_max 22
_diffrn_reflns_limit_h_min -22
_diffrn_reflns_limit_k_max 13
_diffrn_reflns_limit_k_min -13
_diffrn_reflns_limit_l_max 27
_diffrn_reflns_limit_l_min -27
_diffrn_reflns_number 57492
_diffrn_reflns_point_group_measured_fraction_full 0.999
_diffrn_reflns_point_group_measured_fraction_max 0.999
_diffrn_reflns_theta_full 25.242
_diffrn_reflns_theta_max 26.728
_diffrn_reflns_theta_min 2.245
_exptl_absorpt_coefficient_mu 2.652
_exptl_absorpt_correction_T_max 0.820
_exptl_absorpt_correction_T_min 0.739
_exptl_absorpt_correction_type 'Numerical Mu Calculated'
_exptl_absorpt_process_details
;
SADABS-2016/2 - Bruker AXS area detector scaling and absorption correction
;
_exptl_crystal_colour 'clear colourless'
_exptl_crystal_density_diffrn 1.814
_exptl_crystal_density_method 'not measured'
_exptl_crystal_description block
_exptl_crystal_size_max 0.157
_exptl_crystal_size_mid 0.098
_exptl_crystal_size_min 0.075
_refine_diff_density_max 0.474
_refine_diff_density_min -0.523
_refine_diff_density_rms 0.074
_refine_ls_extinction_coef 0.00041(3)
_refine_ls_extinction_expression Fc^*^=kFc[1+0.001xFc^2^\l^3^/sin(2\q)]^-1/4^
_refine_ls_extinction_method 'SHELXL-2017/1 (Sheldrick 2017)'
_refine_ls_goodness_of_fit_ref 1.068
_refine_ls_hydrogen_treatment mixed
_refine_ls_matrix_type full
_refine_ls_number_parameters 310
_refine_ls_number_reflns 4312
_refine_ls_number_restraints 5
_refine_ls_restrained_S_all 1.071
_refine_ls_R_factor_all 0.0270
_refine_ls_R_factor_gt 0.0192
_refine_ls_shift/su_max 0.001
_refine_ls_shift/su_mean 0.000
_refine_ls_structure_factor_coef Fsqd
_refine_ls_weighting_details 'w=1/[\s^2^(Fo^2^)+(0.0132P)^2^+13.0348P] where P=(Fo^2^+2Fc^2^)/3'
_refine_ls_weighting_scheme calc
_refine_ls_wR_factor_gt 0.0394
_refine_ls_wR_factor_ref 0.0420
_reflns_Friedel_coverage 0.000
_reflns_number_gt 3582
_reflns_number_total 4312
_reflns_threshold_expression 'I > 2\s(I)'
_cod_data_source_file c9ra10090c2.cif
_cod_data_source_block mo_kt_l1np_0m_a
_cod_depositor_comments 'Adding full bibliography for 7239909--7239910.cif.'
_cod_original_formula_sum 'C28 H46 N10 Np1 O22'
_cod_database_code 7239909
_shelx_shelxl_version_number 2017/1
_shelx_space_group_comment
;
The symmetry employed for this shelxl refinement is uniquely defined
by the following loop, which should always be used as a source of
symmetry information in preference to the above space-group names.
They are only intended as comments.
;
_olex2_refinement_description
;
1. Fixed Uiso
 At 1.2 times of:
  All C(H,H) groups, All C(H,H,H,H) groups
2. Restrained distances
 N5-C14 \\sim N5A-C14
 with sigma of 0.02
 N5-C11 \\sim N5A-C11
 with sigma of 0.02
 C7-C6 \\sim C7A-C6A
 with sigma of 0.02
 N4-C6 \\sim N4-C6A
 with sigma of 0.04
 N5-C7 \\sim N5A-C7A
 with sigma of 0.04
3. Others
 Sof(H5B)=Sof(H14C)=Sof(H14D)=Sof(H8B)=Sof(N5A)=Sof(C7A)=Sof(H7AA)=Sof(H7AB)=
 Sof(C6A)=Sof(H6AA)=Sof(H6AB)=1-FVAR(1)
 Sof(N5)=Sof(H5A)=Sof(H14A)=Sof(H14B)=Sof(C7)=Sof(H7A)=Sof(H7B)=Sof(C6)=
 Sof(H6A)=Sof(H6B)=Sof(H8A)=FVAR(1)
4.a Ternary CH refined with riding coordinates:
 C5(H5A), C5(H5B), C8(H8A), C8(H8B)
4.b Secondary CH2 refined with riding coordinates:
 C4(H4A,H4B), C3(H3A,H3B), C2(H2A,H2B), C10(H10A,H10B), C9(H9A,H9B), C14(H14A,
 H14B), C14(H14C,H14D), C13(H13A,H13B), C12(H12A,H12B), C7(H7A,H7B), C6(H6A,
 H6B), C7A(H7AA,H7AB), C6A(H6AA,H6AB)
;
_olex2_submission_special_instructions 'No special instructions were received'

loop_
_space_group_symop_operation_xyz
'x, y, z'
'-x, y, -z+1/2'
'x+1/2, y+1/2, z'
'-x+1/2, y+1/2, -z+1/2'
'-x, -y, -z'
'x, -y, z-1/2'
'-x+1/2, -y+1/2, -z'
'x+1/2, -y+1/2, z-1/2'

loop_
_atom_site_label
_atom_site_type_symbol
_atom_site_fract_x
_atom_site_fract_y
_atom_site_fract_z
_atom_site_U_iso_or_equiv
_atom_site_adp_type
_atom_site_occupancy
_atom_site_site_symmetry_order
_atom_site_calc_flag
_atom_site_refinement_flags_posn
_atom_site_refinement_flags_adp
_atom_site_refinement_flags_occupancy
_atom_site_disorder_assembly
_atom_site_disorder_group
Np1 Np 0.500000 1.000000 0.500000 0.01446(5) Uani 1 2 d S T P . .
O1 O 0.53627(10) 0.94613(18) 0.40177(8) 0.0282(4) Uani 1 1 d . . . . .
O2 O 0.61699(9) 0.88667(16) 0.49484(8) 0.0232(4) Uani 1 1 d . . . . .
O3 O 0.64998(13) 0.8706(3) 0.40773(10) 0.0573(7) Uani 1 1 d . . . . .
O4 O 0.38083(10) 0.97552(15) 0.39984(8) 0.0237(4) Uani 1 1 d . . . . .
O5 O 0.44205(9) 1.14538(16) 0.40713(8) 0.0237(4) Uani 1 1 d . . . . .
O6 O 0.32811(11) 1.12065(18) 0.33027(9) 0.0366(5) Uani 1 1 d . . . . .
O7 O 0.46705(9) 0.78413(16) 0.46540(9) 0.0246(4) Uani 1 1 d . . . . .
O9 O 0.37283(12) 0.68010(17) 0.48193(12) 0.0424(5) Uani 1 1 d . . . . .
O8 O 0.39850(10) 0.86588(16) 0.51808(9) 0.0254(4) Uani 1 1 d . . . . .
N3 N 0.41101(12) 0.77300(19) 0.48817(11) 0.0265(5) Uani 1 1 d . . . . .
N1 N 0.60293(13) 0.8999(2) 0.43366(11) 0.0318(5) Uani 1 1 d . . . . .
N2 N 0.38166(12) 1.0821(2) 0.37735(10) 0.0237(5) Uani 1 1 d . . . . .
O10 O 0.20299(12) 0.6878(2) 0.33287(12) 0.0457(6) Uani 1 1 d . . . . .
O11 O 0.59521(12) 0.3133(2) 0.33661(12) 0.0477(6) Uani 1 1 d . . . . .
N4 N 0.23190(11) 0.4994(2) 0.30571(11) 0.0278(5) Uani 1 1 d D . . . .
N5 N 0.5658(5) 0.4976(10) 0.3714(4) 0.036(2) Uani 0.516(15) 1 d D . . A 1
C4 C 0.19543(15) 0.3886(3) 0.27193(17) 0.0437(9) Uani 1 1 d . . . . .
H4A H 0.212959 0.316627 0.300644 0.052 Uiso 1 1 calc R . . . .
H4B H 0.208097 0.376151 0.231450 0.052 Uiso 1 1 calc R . . . .
C3 C 0.10669(16) 0.4112(4) 0.25566(15) 0.0546(11) Uani 1 1 d . . . . .
H3A H 0.078425 0.402023 0.208007 0.066 Uiso 1 1 calc R . . . .
H3B H 0.084667 0.352677 0.279441 0.066 Uiso 1 1 calc R . . . .
C2 C 0.09899(16) 0.5407(4) 0.27747(19) 0.0584(12) Uani 1 1 d . . . . .
H2A H 0.070153 0.592232 0.239465 0.070 Uiso 1 1 calc R . . . .
H2B H 0.070996 0.542035 0.309468 0.070 Uiso 1 1 calc R . . . .
C1 C 0.18178(15) 0.5842(3) 0.30850(16) 0.0391(8) Uani 1 1 d . . . . .
C5 C 0.31714(13) 0.5202(2) 0.33187(13) 0.0212(5) Uani 1 1 d . . . . .
H5A H 0.322438 0.593655 0.360273 0.025 Uiso 0.516(15) 1 calc R . . A 1
H5B H 0.330086 0.603174 0.351509 0.025 Uiso 0.484(15) 1 calc R . . A 2
C10 C 0.35777(16) 0.4229(3) 0.3795(2) 0.0567(11) Uani 1 1 d . . . . .
H10A H 0.348990 0.342945 0.357148 0.068 Uiso 1 1 calc R . . . .
H10B H 0.335965 0.419420 0.415569 0.068 Uiso 1 1 calc R . . . .
C9 C 0.44623(15) 0.4498(3) 0.40768(18) 0.0435(9) Uani 1 1 d . . . . .
H9A H 0.455132 0.526350 0.433246 0.052 Uiso 1 1 calc R . . . .
H9B H 0.473311 0.383311 0.437592 0.052 Uiso 1 1 calc R . . . .
C14 C 0.60138(18) 0.5812(5) 0.4256(2) 0.0814(17) Uani 1 1 d D . . . .
H14A H 0.595172 0.552378 0.466751 0.098 Uiso 0.516(15) 1 calc R . . A 1
H14B H 0.579485 0.664277 0.415512 0.098 Uiso 0.516(15) 1 calc R . . A 1
H14C H 0.597992 0.582706 0.470152 0.098 Uiso 0.484(15) 1 calc R . . A 2
H14D H 0.575165 0.654615 0.401516 0.098 Uiso 0.484(15) 1 calc R . . A 2
C13 C 0.68748(19) 0.5759(5) 0.4289(2) 0.0788(15) Uani 1 1 d . . . . .
H13A H 0.697137 0.633184 0.397331 0.095 Uiso 1 1 calc R . . . .
H13B H 0.723488 0.595458 0.473613 0.095 Uiso 1 1 calc R . . . .
C12 C 0.69788(17) 0.4454(4) 0.41106(18) 0.0618(12) Uani 1 1 d . . . . .
H12A H 0.732458 0.440601 0.384339 0.074 Uiso 1 1 calc R . . . .
H12B H 0.720240 0.394733 0.450818 0.074 Uiso 1 1 calc R . . . .
C11 C 0.61572(17) 0.4060(4) 0.37212(15) 0.0480(9) Uani 1 1 d D . . . .
C7 C 0.4384(3) 0.5943(9) 0.3111(3) 0.0253(18) Uani 0.516(15) 1 d D . . A 1
H7A H 0.445960 0.664088 0.341422 0.030 Uiso 0.516(15) 1 calc R . . A 1
H7B H 0.462197 0.613939 0.277392 0.030 Uiso 0.516(15) 1 calc R . . A 1
C6 C 0.3508(3) 0.5631(9) 0.2791(3) 0.0231(17) Uani 0.516(15) 1 d D . . A 1
H6A H 0.344231 0.498152 0.246041 0.028 Uiso 0.516(15) 1 calc R . . A 1
H6B H 0.321747 0.635817 0.256469 0.028 Uiso 0.516(15) 1 calc R . . A 1
C8 C 0.47932(16) 0.4614(4) 0.35363(18) 0.0631(13) Uani 1 1 d . . . . .
H8A H 0.466401 0.388730 0.324150 0.076 Uiso 0.516(15) 1 calc R . . A 1
H8B H 0.472901 0.376812 0.335630 0.076 Uiso 0.484(15) 1 calc R . . A 2
N5A N 0.5638(5) 0.4664(9) 0.3892(4) 0.030(2) Uani 0.484(15) 1 d D . . A 2
C7A C 0.4379(3) 0.5234(11) 0.3030(4) 0.028(2) Uani 0.484(15) 1 d D . . A 2
H7AA H 0.458514 0.507340 0.267060 0.034 Uiso 0.484(15) 1 calc R . . A 2
H7AB H 0.446428 0.610844 0.314169 0.034 Uiso 0.484(15) 1 calc R . . A 2
C6A C 0.3490(3) 0.5006(12) 0.2766(3) 0.028(2) Uani 0.484(15) 1 d D . . A 2
H6AA H 0.323449 0.557270 0.240094 0.034 Uiso 0.484(15) 1 calc R . . A 2
H6AB H 0.338200 0.416342 0.259861 0.034 Uiso 0.484(15) 1 calc R . . A 2
H10 H 0.143(3) 0.758(5) 0.334(2) 0.127(19) Uiso 1 1 d . . . . .

loop_
_atom_site_aniso_label
_atom_site_aniso_U_11
_atom_site_aniso_U_22
_atom_site_aniso_U_33
_atom_site_aniso_U_23
_atom_site_aniso_U_13
_atom_site_aniso_U_12
Np1 0.00815(6) 0.01622(7) 0.01508(7) -0.00600(6) -0.00113(4) 0.00271(5)
O1 0.0171(9) 0.0421(11) 0.0213(9) -0.0060(8) 0.0011(7) 0.0127(8)
O2 0.0165(8) 0.0290(10) 0.0205(9) -0.0058(7) 0.0014(7) 0.0075(7)
O3 0.0382(12) 0.103(2) 0.0335(12) -0.0015(13) 0.0164(10) 0.0434(13)
O4 0.0173(8) 0.0218(10) 0.0243(9) -0.0081(7) -0.0032(7) 0.0045(7)
O5 0.0138(8) 0.0262(9) 0.0249(9) -0.0012(7) -0.0014(7) 0.0033(7)
O6 0.0279(10) 0.0370(11) 0.0274(10) -0.0081(8) -0.0132(8) 0.0179(9)
O7 0.0142(8) 0.0214(9) 0.0322(10) -0.0073(7) 0.0004(7) 0.0030(7)
O9 0.0304(11) 0.0187(10) 0.0701(15) 0.0024(10) 0.0068(10) -0.0046(8)
O8 0.0165(8) 0.0233(9) 0.0334(10) -0.0016(8) 0.0046(8) 0.0036(7)
N3 0.0153(10) 0.0176(11) 0.0370(13) 0.0016(9) -0.0033(9) 0.0030(8)
N1 0.0222(11) 0.0448(15) 0.0253(12) -0.0074(10) 0.0042(9) 0.0143(10)
N2 0.0173(10) 0.0274(11) 0.0196(11) -0.0075(9) -0.0024(8) 0.0093(9)
O10 0.0256(11) 0.0483(14) 0.0698(16) 0.0179(12) 0.0248(11) 0.0232(10)
O11 0.0249(11) 0.0721(17) 0.0496(14) 0.0117(13) 0.0171(10) 0.0331(11)
N4 0.0087(9) 0.0338(12) 0.0366(12) 0.0178(11) 0.0024(8) 0.0010(10)
N5 0.007(2) 0.084(6) 0.015(4) -0.015(4) 0.001(2) 0.007(4)
C4 0.0189(14) 0.0377(17) 0.058(2) 0.0241(15) -0.0078(13) -0.0096(12)
C3 0.0151(14) 0.102(3) 0.0327(17) 0.0338(19) -0.0105(12) -0.0186(17)
C2 0.0098(13) 0.084(3) 0.076(3) 0.059(2) 0.0074(14) 0.0091(14)
C1 0.0117(12) 0.057(2) 0.0503(19) 0.0374(17) 0.0125(12) 0.0154(13)
C5 0.0070(10) 0.0186(14) 0.0371(14) 0.0088(10) 0.0065(9) 0.0036(9)
C10 0.0145(13) 0.0392(18) 0.089(3) 0.0391(18) -0.0181(15) -0.0082(13)
C9 0.0122(13) 0.0265(14) 0.072(2) 0.0191(15) -0.0114(13) -0.0012(11)
C14 0.0114(14) 0.140(4) 0.086(3) -0.069(3) 0.0082(17) -0.009(2)
C13 0.0147(16) 0.134(4) 0.083(3) -0.034(3) 0.0115(17) 0.002(2)
C12 0.0106(14) 0.122(4) 0.053(2) 0.017(2) 0.0103(14) 0.0160(18)
C11 0.0184(14) 0.095(3) 0.0308(16) 0.0044(18) 0.0080(12) 0.0259(17)
C7 0.012(2) 0.028(5) 0.037(3) 0.001(3) 0.009(2) -0.001(2)
C6 0.010(2) 0.023(4) 0.034(3) 0.006(3) 0.004(2) -0.001(2)
C8 0.0067(12) 0.098(3) 0.069(2) -0.060(2) -0.0066(14) 0.0163(15)
N5A 0.011(3) 0.066(5) 0.015(4) 0.004(3) 0.008(3) 0.012(3)
C7A 0.012(3) 0.032(6) 0.043(4) 0.010(3) 0.014(2) -0.001(3)
C6A 0.011(3) 0.038(6) 0.035(3) 0.021(4) 0.007(2) 0.003(3)

loop_
_atom_type_symbol
_atom_type_description
_atom_type_scat_dispersion_real
_atom_type_scat_dispersion_imag
_atom_type_scat_source
C C 0.0033 0.0016 'International Tables Vol C Tables 4.2.6.8 and 6.1.1.4'
H H 0.0000 0.0000 'International Tables Vol C Tables 4.2.6.8 and 6.1.1.4'
N N 0.0061 0.0033 'International Tables Vol C Tables 4.2.6.8 and 6.1.1.4'
Np Np -11.4937 4.1493 'International Tables Vol C Tables 4.2.6.8 and 6.1.1.4'
O O 0.0106 0.0060 'International Tables Vol C Tables 4.2.6.8 and 6.1.1.4'

loop_
_geom_angle_atom_site_label_1
_geom_angle_atom_site_label_2
_geom_angle_atom_site_label_3
_geom_angle
_geom_angle_site_symmetry_1
_geom_angle_site_symmetry_3
O1 Np1 O1 180.0 5_676 .
O2 Np1 O1 129.04(5) 5_676 .
O2 Np1 O1 50.96(5) . .
O2 Np1 O1 129.04(5) . 5_676
O2 Np1 O1 50.96(5) 5_676 5_676
O2 Np1 O2 180.0 5_676 .
O2 Np1 O4 66.20(5) 5_676 .
O2 Np1 O4 113.80(5) 5_676 5_676
O2 Np1 O4 66.20(5) . 5_676
O2 Np1 O4 113.80(5) . .
O2 Np1 O5 114.37(6) . .
O2 Np1 O5 65.63(6) 5_676 .
O2 Np1 O5 65.63(6) . 5_676
O2 Np1 O5 114.37(6) 5_676 5_676
O2 Np1 O7 68.44(6) . .
O2 Np1 O7 111.55(6) 5_676 .
O2 Np1 O7 111.56(6) . 5_676
O2 Np1 O7 68.45(6) 5_676 5_676
O4 Np1 O1 111.34(6) 5_676 .
O4 Np1 O1 68.66(6) . .
O4 Np1 O1 68.66(6) 5_676 5_676
O4 Np1 O1 111.34(6) . 5_676
O4 Np1 O4 180.0 5_676 .
O4 Np1 O5 129.12(6) . 5_676
O4 Np1 O5 50.88(6) . .
O4 Np1 O5 129.12(6) 5_676 .
O4 Np1 O5 50.88(6) 5_676 5_676
O5 Np1 O1 111.90(6) . 5_676
O5 Np1 O1 68.10(6) . .
O5 Np1 O1 68.10(6) 5_676 5_676
O5 Np1 O1 111.90(6) 5_676 .
O5 Np1 O5 180.0 . 5_676
O7 Np1 O1 68.01(6) 5_676 5_676
O7 Np1 O1 111.99(6) . 5_676
O7 Np1 O1 68.01(6) . .
O7 Np1 O1 111.99(6) 5_676 .
O7 Np1 O4 114.21(5) . 5_676
O7 Np1 O4 65.79(5) . .
O7 Np1 O4 114.21(5) 5_676 .
O7 Np1 O4 65.79(5) 5_676 5_676
O7 Np1 O5 111.88(6) 5_676 5_676
O7 Np1 O5 111.88(6) . .
O7 Np1 O5 68.12(6) . 5_676
O7 Np1 O5 68.12(6) 5_676 .
O7 Np1 O7 180.0 5_676 .
O8 Np1 O1 65.40(6) 5_676 .
O8 Np1 O1 65.40(6) . 5_676
O8 Np1 O1 114.60(6) . .
O8 Np1 O1 114.60(6) 5_676 5_676
O8 Np1 O2 66.62(6) . 5_676
O8 Np1 O2 113.38(6) . .
O8 Np1 O2 113.38(6) 5_676 5_676
O8 Np1 O2 66.62(6) 5_676 .
O8 Np1 O4 113.14(6) 5_676 .
O8 Np1 O4 66.86(6) 5_676 5_676
O8 Np1 O4 113.14(6) . 5_676
O8 Np1 O4 66.86(6) . .
O8 Np1 O5 68.03(6) 5_676 .
O8 Np1 O5 111.96(6) 5_676 5_676
O8 Np1 O5 111.97(6) . .
O8 Np1 O5 68.04(6) . 5_676
O8 Np1 O7 128.94(6) . 5_676
O8 Np1 O7 128.94(6) 5_676 .
O8 Np1 O7 51.06(6) 5_676 5_676
O8 Np1 O7 51.06(6) . .
O8 Np1 O8 180.0 . 5_676
N1 O1 Np1 96.23(14) . .
N1 O2 Np1 96.82(13) . .
N2 O4 Np1 96.56(12) . .
N2 O5 Np1 96.42(14) . .
N3 O7 Np1 96.62(13) . .
N3 O8 Np1 97.17(14) . .
O7 N3 Np1 57.75(11) . .
O9 N3 Np1 178.44(18) . .
O9 N3 O7 122.4(2) . .
O9 N3 O8 122.5(2) . .
O8 N3 Np1 57.38(12) . .
O8 N3 O7 115.1(2) . .
O1 N1 Np1 58.13(12) . .
O2 N1 Np1 57.68(11) . .
O2 N1 O1 115.3(2) . .
O3 N1 Np1 172.7(2) . .
O3 N1 O1 122.7(2) . .
O3 N1 O2 122.0(2) . .
O4 N2 Np1 57.94(10) . .
O4 N2 O5 115.47(18) . .
O5 N2 Np1 58.04(11) . .
O6 N2 Np1 173.30(17) . .
O6 N2 O4 122.1(2) . .
O6 N2 O5 122.5(2) . .
C4 N4 C5 124.1(2) . .
C1 N4 C4 114.3(2) . .
C1 N4 C5 121.5(3) . .
C14 N5 C8 120.0(6) . .
C11 N5 C14 110.5(6) . .
C11 N5 C8 115.6(7) . .
N4 C4 C3 103.8(3) . .
C2 C3 C4 106.2(3) . .
C1 C2 C3 104.7(3) . .
O10 C1 N4 122.8(3) . .
O10 C1 C2 126.4(3) . .
N4 C1 C2 110.8(3) . .
N4 C5 C10 111.1(2) . .
N4 C5 C6 113.0(3) . .
N4 C5 C6A 107.9(3) . .
C10 C5 C6 120.3(4) . .
C10 C5 C6A 102.3(4) . .
C5 C10 C9 109.7(2) . .
C8 C9 C10 110.4(3) . .
N5 C14 C13 100.2(4) . .
N5A C14 C13 105.1(4) . .
C12 C13 C14 103.7(4) . .
C11 C12 C13 103.3(3) . .
O11 C11 N5 122.8(4) . .
O11 C11 C12 127.5(3) . .
O11 C11 N5A 119.8(5) . .
N5 C11 C12 108.8(5) . .
N5A C11 C12 111.5(5) . .
C6 C7 C8 103.8(4) . .
C7 C6 C5 110.0(4) . .
N5 C8 C7 97.4(6) . .
C9 C8 N5 118.3(4) . .
C9 C8 C7 105.9(3) . .
N5A C8 C9 102.6(4) . .
C7A C8 C9 116.0(4) . .
C7A C8 N5A 129.0(7) . .
C11 N5A C14 109.3(7) . .
C11 N5A C8 123.9(7) . .
C8 N5A C14 120.6(6) . .
C8 C7A C6A 117.6(5) . .
C5 C6A C7A 108.5(5) . .

loop_
_geom_bond_atom_site_label_1
_geom_bond_atom_site_label_2
_geom_bond_distance
_geom_bond_site_symmetry_2
Np1 O1 2.5055(17) 5_676
Np1 O1 2.5056(17) .
Np1 O2 2.4962(16) 5_676
Np1 O2 2.4963(16) .
Np1 O4 2.5027(16) .
Np1 O4 2.5027(16) 5_676
Np1 O5 2.5048(17) 5_676
Np1 O5 2.5047(17) .
Np1 O7 2.4995(17) .
Np1 O7 2.4994(17) 5_676
Np1 O8 2.4922(18) .
Np1 O8 2.4922(18) 5_676
O1 N1 1.277(3) .
O2 N1 1.271(3) .
O3 N1 1.215(3) .
O4 N2 1.271(3) .
O5 N2 1.273(3) .
O6 N2 1.221(3) .
O7 N3 1.278(3) .
O9 N3 1.215(3) .
O8 N3 1.271(3) .
O10 C1 1.260(4) .
O11 C11 1.255(4) .
N4 C4 1.459(4) .
N4 C1 1.318(4) .
N4 C5 1.472(3) .
N5 C14 1.457(8) .
N5 C11 1.351(9) .
N5 C8 1.536(10) .
C4 C3 1.546(4) .
C3 C2 1.521(6) .
C2 C1 1.500(4) .
C5 C10 1.496(3) .
C5 C6 1.543(7) .
C5 C6A 1.514(8) .
C10 C9 1.539(4) .
C9 C8 1.493(5) .
C14 C13 1.540(4) .
C14 N5A 1.520(10) .
C13 C12 1.514(7) .
C12 C11 1.505(5) .
C11 N5A 1.306(9) .
C7 C6 1.542(7) .
C7 C8 1.752(10) .
C8 N5A 1.464(10) .
C8 C7A 1.293(8) .
C7A C6A 1.536(7) .
